data_7033426
loop_
_publ_author_name
'Ku, Hsiao-Yun'
'Tong, Bihai'
'Chi, Yun'
'Kao, Hao-Che'
'Yeh, Chia-Chi'
'Chang, Chih-Hao'
'Lee, Gene-Hsiang'

_publ_section_title
;
 Luminescent Pt(ii) complexes bearing dual isoquinolinyl pyrazolates:
 fundamentals and applications.
;
_journal_issue 18
_journal_name_full 'Dalton transactions (Cambridge, England : 2003)'
_journal_page_first 8552
_journal_page_last 8563
_journal_paper_doi 10.1039/c4dt03028a
_journal_volume 44
_journal_year 2015
_chemical_formula_sum 'C50 H46 F6 N6 Pt'
_chemical_formula_weight 1040.02
_chemical_name_systematic
; 
 ? 
;
_space_group_IT_number 2
_symmetry_cell_setting triclinic
_symmetry_space_group_name_Hall '-P 1'
_symmetry_space_group_name_H-M 'P -1'
_atom_sites_solution_hydrogens geom
_atom_sites_solution_primary direct
_atom_sites_solution_secondary difmap
_audit_creation_method SHELXL-97
_audit_update_record
;
2014-09-30 deposited with the CCDC.
2014-12-16 downloaded from the CCDC.
;
_cell_angle_alpha 96.191(2)
_cell_angle_beta 105.828(2)
_cell_angle_gamma 90.578(2)
_cell_formula_units_Z 1
_cell_length_a 8.8284(11)
_cell_length_b 9.0348(11)
_cell_length_c 14.3205(18)
_cell_measurement_reflns_used 3465
_cell_measurement_temperature 150(2)
_cell_measurement_theta_max 25.98
_cell_measurement_theta_min 2.27
_cell_volume 1091.6(2)
_computing_cell_refinement 'Bruker SAINT'
_computing_data_collection 'Bruker SMART'
_computing_data_reduction 'Bruker SAINT'
_computing_molecular_graphics 'Bruker SHELXTL'
_computing_publication_material 'Bruker SHELXTL'
_computing_structure_refinement 'SHELXL-97 (Sheldrick, 1997)'
_computing_structure_solution 'SHELXS-97 (Sheldrick, 1990)'
_diffrn_ambient_temperature 150(2)
_diffrn_measured_fraction_theta_full 0.997
_diffrn_measured_fraction_theta_max 0.997
_diffrn_measurement_device_type 'BRUKER SMART APEXCCD area detector'
_diffrn_measurement_method 'omega scans'
_diffrn_radiation_monochromator graphite
_diffrn_radiation_source 'fine-focus sealed tube'
_diffrn_radiation_type MoK\a
_diffrn_radiation_wavelength 0.71073
_diffrn_reflns_av_R_equivalents 0.0585
_diffrn_reflns_av_sigmaI/netI 0.0711
_diffrn_reflns_limit_h_max 11
_diffrn_reflns_limit_h_min -11
_diffrn_reflns_limit_k_max 11
_diffrn_reflns_limit_k_min -11
_diffrn_reflns_limit_l_max 18
_diffrn_reflns_limit_l_min -18
_diffrn_reflns_number 13773
_diffrn_reflns_theta_full 27.50
_diffrn_reflns_theta_max 27.50
_diffrn_reflns_theta_min 1.49
_exptl_absorpt_coefficient_mu 3.282
_exptl_absorpt_correction_T_max 0.8531
_exptl_absorpt_correction_T_min 0.6941
_exptl_absorpt_correction_type multi-scan
_exptl_crystal_colour orange-yellow
_exptl_crystal_density_diffrn 1.582
_exptl_crystal_density_meas ?
_exptl_crystal_density_method 'not measured'
_exptl_crystal_description block
_exptl_crystal_F_000 520
_exptl_crystal_size_max 0.12
_exptl_crystal_size_mid 0.12
_exptl_crystal_size_min 0.05
_refine_diff_density_max 1.630
_refine_diff_density_min -1.878
_refine_diff_density_rms 0.180
_refine_ls_extinction_method none
_refine_ls_goodness_of_fit_ref 1.083
_refine_ls_hydrogen_treatment constr
_refine_ls_matrix_type full
_refine_ls_number_parameters 302
_refine_ls_number_reflns 5007
_refine_ls_number_restraints 32
_refine_ls_restrained_S_all 1.095
_refine_ls_R_factor_all 0.0383
_refine_ls_R_factor_gt 0.0373
_refine_ls_shift/su_max 0.000
_refine_ls_shift/su_mean 0.000
_refine_ls_structure_factor_coef Fsqd
_refine_ls_weighting_details 'calc w=1/[\s^2^(Fo^2^)+(0.0443P)^2^+0.0000P] where P=(Fo^2^+2Fc^2^)/3'
_refine_ls_weighting_scheme calc
_refine_ls_wR_factor_gt 0.0817
_refine_ls_wR_factor_ref 0.0924
_reflns_number_gt 4968
_reflns_number_total 5007
_reflns_threshold_expression >2sigma(I)
_cod_data_source_file c4dt03028a2.cif
_cod_data_source_block ic16317
_cod_depositor_comments
;
The following automatic conversions were performed:

'_symmetry_cell_setting' value 'Triclinic' changed to 'triclinic'
according to
/usr/data/users/saulius/crontab/automatic-downloads/rss-feeds/RSC/lib/dictionaries/cif_core.dic
dictionary named 'cif_core.dic' version 2.4.2 from 2011-04-26.

Automatic conversion script
Id: cif_fix_values 2935 2014-11-11 08:27:57Z andrius 

The following automatic conversions were performed:

'_exptl_crystal_density_meas' value 'not_measured' was changed to '?'
- the value is perceived as not measured.

Automatic conversion script
Id: cif_fix_values 3008 2015-01-20 13:52:24Z robertas 

 Adding full bibliography for 7033425--7033426.cif.
;
_cod_original_sg_symbol_H-M P-1
_cod_database_code 7033426

loop_
_symmetry_equiv_pos_as_xyz
'x, y, z'
'-x, -y, -z'

loop_
_atom_site_label
_atom_site_type_symbol
_atom_site_fract_x
_atom_site_fract_y
_atom_site_fract_z
_atom_site_U_iso_or_equiv
_atom_site_adp_type
_atom_site_occupancy
_atom_site_symmetry_multiplicity
_atom_site_calc_flag
_atom_site_refinement_flags
_atom_site_disorder_assembly
_atom_site_disorder_group
Pt Pt 0.0000 0.0000 0.0000 0.01691(9) Uani 1 2 d S . .
N1 N 0.1708(5) 0.1496(4) 0.0838(3) 0.0242(8) Uani 1 1 d . . .
N2 N 0.1478(5) 0.0074(5) -0.0832(3) 0.0295(9) Uani 1 1 d . . .
N3 N 0.1303(5) -0.0465(5) -0.1770(3) 0.0326(10) Uani 1 1 d . . .
C1 C 0.1578(6) 0.2329(5) 0.1664(3) 0.0249(10) Uani 1 1 d . . .
H1 H 0.0662 0.2177 0.1874 0.030 Uiso 1 1 calc R . .
C2 C 0.2688(6) 0.3361(5) 0.2199(3) 0.0261(10) Uani 1 1 d . . .
C3 C 0.4114(7) 0.3518(6) 0.1932(4) 0.0354(12) Uani 1 1 d . . .
C4 C 0.5392(8) 0.4488(7) 0.2501(5) 0.0498(16) Uani 1 1 d . . .
H4 H 0.5298 0.5069 0.3075 0.060 Uiso 1 1 calc R . .
C5 C 0.6739(9) 0.4587(9) 0.2230(6) 0.068(2) Uani 1 1 d . . .
H5 H 0.7583 0.5244 0.2609 0.082 Uiso 1 1 calc R . .
C6 C 0.6892(9) 0.3718(10) 0.1387(6) 0.074(3) Uani 1 1 d . . .
H6 H 0.7851 0.3785 0.1211 0.089 Uiso 1 1 calc R . .
C7 C 0.5710(7) 0.2792(8) 0.0822(5) 0.0554(19) Uani 1 1 d . . .
H7 H 0.5843 0.2222 0.0254 0.066 Uiso 1 1 calc R . .
C8 C 0.4265(6) 0.2664(6) 0.1073(4) 0.0359(12) Uani 1 1 d . . .
C9 C 0.2975(6) 0.1697(6) 0.0509(4) 0.0297(11) Uani 1 1 d . . .
C10 C 0.2808(6) 0.0938(6) -0.0463(4) 0.0335(12) Uani 1 1 d . . .
C11 C 0.3554(7) 0.0966(7) -0.1200(4) 0.0455(16) Uani 1 1 d . . .
H11 H 0.4517 0.1473 -0.1171 0.055 Uiso 1 1 calc R . .
C12 C 0.2571(7) 0.0084(8) -0.1986(4) 0.0448(15) Uani 1 1 d . A .
C13 C 0.2748(8) -0.0252(9) -0.2993(5) 0.062(2) Uani 1 1 d D . .
C14 C 0.2335(6) 0.4347(6) 0.3018(4) 0.0283(11) Uani 1 1 d . . .
C15 C 0.1779(7) 0.5766(6) 0.2844(4) 0.0357(12) Uani 1 1 d . A .
C16 C 0.1269(7) 0.6615(6) 0.3571(5) 0.0443(15) Uani 1 1 d . . .
H16 H 0.0860 0.7568 0.3458 0.053 Uiso 1 1 calc R . .
C17 C 0.1356(7) 0.6075(7) 0.4450(5) 0.0452(15) Uani 1 1 d . . .
H17 H 0.0997 0.6651 0.4936 0.054 Uiso 1 1 calc R . .
C18 C 0.1965(7) 0.4701(6) 0.4621(4) 0.0397(14) Uani 1 1 d . . .
H18 H 0.2032 0.4350 0.5233 0.048 Uiso 1 1 calc R . .
C19 C 0.2481(6) 0.3818(6) 0.3928(4) 0.0308(11) Uani 1 1 d . . .
C20 C 0.1709(8) 0.6407(7) 0.1887(5) 0.0485(16) Uani 1 1 d D . .
H20 H 0.2443 0.5781 0.1607 0.058 Uiso 0.497(19) 1 calc PR A 1
H20' H 0.2164 0.5718 0.1449 0.058 Uiso 0.503(19) 1 d PR A 2
C21 C 0.018(2) 0.620(2) 0.1104(12) 0.048(3) Uani 0.497(19) 1 d PDU A 1
H21A H 0.0331 0.5549 0.0543 0.073 Uiso 0.497(19) 1 calc PR A 1
H21B H -0.0168 0.7165 0.0899 0.073 Uiso 0.497(19) 1 calc PR A 1
H21C H -0.0611 0.5734 0.1355 0.073 Uiso 0.497(19) 1 calc PR A 1
C21' C -0.0090(17) 0.661(2) 0.1402(13) 0.048(3) Uani 0.503(19) 1 d PD A 2
H21D H -0.0220 0.7019 0.0780 0.073 Uiso 0.503(19) 1 calc PR A 2
H21E H -0.0509 0.7297 0.1839 0.073 Uiso 0.503(19) 1 calc PR A 2
H21F H -0.0662 0.5643 0.1286 0.073 Uiso 0.503(19) 1 calc PR A 2
C22 C 0.2480(9) 0.7960(8) 0.2061(6) 0.061(2) Uani 1 1 d . A .
H22A H 0.2544 0.8270 0.1437 0.091 Uiso 1 1 calc R . .
H22B H 0.3543 0.7952 0.2505 0.091 Uiso 1 1 calc R . .
H22C H 0.1850 0.8660 0.2352 0.091 Uiso 1 1 calc R . .
C23 C 0.3178(7) 0.2319(6) 0.4144(4) 0.0365(13) Uani 1 1 d . . .
H23 H 0.3679 0.1968 0.3617 0.044 Uiso 1 1 calc R . .
C24 C 0.1894(8) 0.1161(7) 0.4127(5) 0.0471(16) Uani 1 1 d . . .
H24A H 0.1361 0.1494 0.4626 0.071 Uiso 1 1 calc R . .
H24B H 0.2371 0.0205 0.4264 0.071 Uiso 1 1 calc R . .
H24C H 0.1127 0.1042 0.3482 0.071 Uiso 1 1 calc R . .
C25 C 0.4463(8) 0.2454(7) 0.5122(5) 0.0542(18) Uani 1 1 d . . .
H25A H 0.5215 0.3271 0.5143 0.081 Uiso 1 1 calc R . .
H25B H 0.5015 0.1519 0.5188 0.081 Uiso 1 1 calc R . .
H25C H 0.3978 0.2659 0.5660 0.081 Uiso 1 1 calc R . .
F1 F 0.4147(18) 0.018(2) -0.3060(17) 0.063(3) Uani 0.497(19) 1 d PDU A 1
F2 F 0.251(2) -0.1770(18) -0.3301(17) 0.072(4) Uani 0.497(19) 1 d PDU A 1
F3 F 0.171(3) 0.038(2) -0.3659(17) 0.087(4) Uani 0.497(19) 1 d PDU A 1
F1' F 0.4296(17) -0.036(2) -0.2945(17) 0.063(3) Uani 0.503(19) 1 d PD A 2
F2' F 0.203(2) -0.1491(19) -0.3477(17) 0.072(4) Uani 0.503(19) 1 d PD A 2
F3' F 0.208(3) 0.082(2) -0.3547(17) 0.087(4) Uani 0.503(19) 1 d PD A 2

loop_
_atom_site_aniso_label
_atom_site_aniso_U_11
_atom_site_aniso_U_22
_atom_site_aniso_U_33
_atom_site_aniso_U_23
_atom_site_aniso_U_13
_atom_site_aniso_U_12
Pt 0.02042(14) 0.02098(14) 0.01085(13) -0.00166(9) 0.00820(9) 0.00035(9)
N1 0.032(2) 0.027(2) 0.0161(19) 0.0017(16) 0.0108(17) 0.0010(17)
N2 0.034(2) 0.038(2) 0.019(2) -0.0033(18) 0.0142(18) -0.0038(19)
N3 0.034(2) 0.046(3) 0.020(2) -0.0071(19) 0.0169(19) -0.002(2)
C1 0.028(3) 0.027(2) 0.021(2) 0.0024(19) 0.008(2) 0.000(2)
C2 0.035(3) 0.024(2) 0.019(2) 0.0022(19) 0.007(2) -0.003(2)
C3 0.035(3) 0.039(3) 0.030(3) -0.005(2) 0.008(2) -0.006(2)
C4 0.047(4) 0.056(4) 0.043(4) -0.019(3) 0.015(3) -0.018(3)
C5 0.052(4) 0.087(6) 0.060(5) -0.034(4) 0.024(4) -0.040(4)
C6 0.042(4) 0.109(7) 0.069(5) -0.031(5) 0.026(4) -0.035(4)
C7 0.039(3) 0.078(5) 0.050(4) -0.019(4) 0.023(3) -0.017(3)
C8 0.032(3) 0.044(3) 0.033(3) -0.002(2) 0.013(2) -0.005(2)
C9 0.031(3) 0.033(3) 0.028(3) -0.001(2) 0.015(2) 0.003(2)
C10 0.034(3) 0.043(3) 0.025(3) -0.002(2) 0.014(2) -0.007(2)
C11 0.036(3) 0.069(4) 0.033(3) -0.011(3) 0.020(3) -0.019(3)
C12 0.040(3) 0.067(4) 0.030(3) -0.010(3) 0.022(3) -0.012(3)
C13 0.059(4) 0.095(6) 0.035(4) -0.019(4) 0.030(3) -0.029(4)
C14 0.036(3) 0.027(3) 0.021(2) -0.001(2) 0.008(2) -0.004(2)
C15 0.044(3) 0.027(3) 0.033(3) -0.002(2) 0.009(2) -0.001(2)
C16 0.052(4) 0.027(3) 0.052(4) -0.007(3) 0.015(3) 0.006(3)
C17 0.054(4) 0.042(3) 0.040(3) -0.018(3) 0.024(3) -0.006(3)
C18 0.052(4) 0.039(3) 0.028(3) -0.009(2) 0.016(3) -0.009(3)
C19 0.035(3) 0.029(3) 0.026(3) -0.002(2) 0.008(2) -0.007(2)
C20 0.066(4) 0.035(3) 0.044(4) 0.011(3) 0.012(3) 0.006(3)
C21 0.068(6) 0.041(7) 0.029(6) 0.007(5) 0.003(5) -0.019(5)
C21' 0.068(6) 0.041(7) 0.029(6) 0.007(5) 0.003(5) -0.019(5)
C22 0.059(5) 0.060(4) 0.062(5) 0.023(4) 0.008(4) -0.013(4)
C23 0.047(3) 0.036(3) 0.026(3) 0.002(2) 0.010(2) 0.001(2)
C24 0.065(4) 0.033(3) 0.038(3) 0.005(3) 0.006(3) -0.010(3)
C25 0.058(4) 0.043(4) 0.050(4) 0.011(3) -0.007(3) -0.006(3)
F1 0.063(3) 0.087(9) 0.050(5) -0.009(7) 0.041(3) -0.018(5)
F2 0.074(9) 0.102(5) 0.036(7) -0.029(5) 0.025(6) -0.023(5)
F3 0.107(8) 0.126(9) 0.037(5) 0.009(6) 0.037(5) -0.004(7)
F1' 0.063(3) 0.087(9) 0.050(5) -0.009(7) 0.041(3) -0.018(5)
F2' 0.074(9) 0.102(5) 0.036(7) -0.029(5) 0.025(6) -0.023(5)
F3' 0.107(8) 0.126(9) 0.037(5) 0.009(6) 0.037(5) -0.004(7)

loop_
_atom_type_symbol
_atom_type_description
_atom_type_scat_dispersion_real
_atom_type_scat_dispersion_imag
_atom_type_scat_source
C C 0.0033 0.0016 'International Tables Vol C Tables 4.2.6.8 and 6.1.1.4'
H H 0.0000 0.0000 'International Tables Vol C Tables 4.2.6.8 and 6.1.1.4'
N N 0.0061 0.0033 'International Tables Vol C Tables 4.2.6.8 and 6.1.1.4'
F F 0.0171 0.0103 'International Tables Vol C Tables 4.2.6.8 and 6.1.1.4'
Pt Pt -1.7033 8.3905 'International Tables Vol C Tables 4.2.6.8 and 6.1.1.4'

loop_
_geom_angle_atom_site_label_1
_geom_angle_atom_site_label_2
_geom_angle_atom_site_label_3
_geom_angle
_geom_angle_site_symmetry_1
_geom_angle_site_symmetry_3
N2 Pt N2 180.0(3) . 2
N2 Pt N1 101.85(16) . 2
N2 Pt N1 78.15(16) 2 2
N2 Pt N1 78.15(16) . .
N2 Pt N1 101.85(16) 2 .
N1 Pt N1 180.0(3) 2 .
C9 N1 C1 120.0(4) . .
C9 N1 Pt 116.4(3) . .
C1 N1 Pt 123.4(3) . .
N3 N2 C10 111.7(4) . .
N3 N2 Pt 130.6(3) . .
C10 N2 Pt 117.2(3) . .
C12 N3 N2 104.7(4) . .
C2 C1 N1 123.3(5) . .
C1 C2 C3 118.8(5) . .
C1 C2 C14 118.8(5) . .
C3 C2 C14 122.4(4) . .
C8 C3 C2 118.4(5) . .
C8 C3 C4 119.2(5) . .
C2 C3 C4 122.3(5) . .
C5 C4 C3 120.4(6) . .
C4 C5 C6 120.0(6) . .
C7 C6 C5 121.6(7) . .
C6 C7 C8 120.3(6) . .
C3 C8 C7 118.4(5) . .
C3 C8 C9 118.7(5) . .
C7 C8 C9 122.9(5) . .
N1 C9 C8 120.3(5) . .
N1 C9 C10 113.3(5) . .
C8 C9 C10 126.2(5) . .
N2 C10 C11 107.3(5) . .
N2 C10 C9 114.4(4) . .
C11 C10 C9 137.7(5) . .
C12 C11 C10 104.0(5) . .
N3 C12 C11 112.2(5) . .
N3 C12 C13 119.7(5) . .
C11 C12 C13 128.1(5) . .
F2' C13 F3 83.9(13) . .
F2' C13 F1 121.7(14) . .
F3 C13 F1 105.8(15) . .
F2' C13 F1' 107.0(13) . .
F3 C13 F1' 125.2(16) . .
F1 C13 F1' 23.4(11) . .
F2' C13 F3' 104.2(14) . .
F3 C13 F3' 21.4(17) . .
F1 C13 F3' 89.3(13) . .
F1' C13 F3' 111.5(14) . .
F2' C13 F2 21.9(14) . .
F3 C13 F2 104.8(13) . .
F1 C13 F2 108.7(13) . .
F1' C13 F2 89.5(12) . .
F3' C13 F2 124.0(14) . .
F2' C13 C12 114.8(13) . .
F3 C13 C12 113.7(14) . .
F1 C13 C12 112.7(11) . .
F1' C13 C12 109.4(11) . .
F3' C13 C12 109.7(14) . .
F2 C13 C12 110.6(12) . .
C15 C14 C19 120.9(5) . .
C15 C14 C2 118.7(4) . .
C19 C14 C2 120.3(5) . .
C14 C15 C16 118.6(5) . .
C14 C15 C20 122.0(5) . .
C16 C15 C20 119.4(5) . .
C17 C16 C15 120.5(5) . .
C18 C17 C16 120.0(5) . .
C17 C18 C19 121.8(5) . .
C18 C19 C14 118.0(5) . .
C18 C19 C23 120.7(5) . .
C14 C19 C23 121.2(5) . .
C21 C20 C22 115.3(9) . .
C21 C20 C15 117.0(9) . .
C22 C20 C15 112.2(5) . .
C21 C20 C21' 23.8(8) . .
C22 C20 C21' 105.5(8) . .
C15 C20 C21' 105.2(8) . .
C19 C23 C24 111.0(5) . .
C19 C23 C25 111.4(5) . .
C24 C23 C25 110.8(5) . .

loop_
_geom_bond_atom_site_label_1
_geom_bond_atom_site_label_2
_geom_bond_distance
_geom_bond_site_symmetry_2
Pt N2 1.998(4) .
Pt N2 1.998(4) 2
Pt N1 2.040(4) 2
Pt N1 2.040(4) .
N1 C9 1.344(6) .
N1 C1 1.365(6) .
N2 N3 1.346(5) .
N2 C10 1.350(7) .
N3 C12 1.343(7) .
C1 C2 1.354(7) .
C2 C3 1.421(7) .
C2 C14 1.499(7) .
C3 C8 1.419(8) .
C3 C4 1.425(8) .
C4 C5 1.353(9) .
C5 C6 1.407(10) .
C6 C7 1.348(9) .
C7 C8 1.424(8) .
C8 C9 1.428(7) .
C9 C10 1.452(7) .
C10 C11 1.391(7) .
C11 C12 1.383(8) .
C12 C13 1.492(8) .
C13 F2' 1.311(14) .
C13 F3 1.316(15) .
C13 F1 1.324(14) .
C13 F1' 1.355(15) .
C13 F3' 1.356(15) .
C13 F2 1.390(15) .
C14 C15 1.401(7) .
C14 C19 1.409(7) .
C15 C16 1.401(8) .
C15 C20 1.531(8) .
C16 C17 1.382(9) .
C17 C18 1.377(9) .
C18 C19 1.384(7) .
C19 C23 1.521(8) .
C20 C21 1.494(14) .
C20 C22 1.519(9) .
C20 C21' 1.572(14) .
C23 C24 1.528(8) .
C23 C25 1.535(8) .
